data_4084384
loop_
_publ_author_name
'Townsend, Erik M.'
'Hyvl, Jakub'
'Forrest, William P.'
'Schrock, Richard R.'
'M\"uller, Peter'
'Hoveyda, Amir H.'

_publ_section_title
;
 Synthesis of Molybdenum and Tungsten Alkylidene Complexes That Contain
 Sterically Demanding Arenethiolate Ligands.
;
_journal_issue 19
_journal_name_full Organometallics
_journal_page_first 5334
_journal_page_last 5341
_journal_paper_doi 10.1021/om500655n
_journal_volume 33
_journal_year 2014
_chemical_formula_sum 'C89 H79 Mo N S2'
_chemical_formula_weight 1322.59
_chemical_name_systematic
; 
 ? 
;
_space_group_crystal_system triclinic
_space_group_IT_number 2
_space_group_name_Hall '-P 1'
_space_group_name_H-M_alt 'P -1'
_symmetry_space_group_name_Hall '-P 1'
_symmetry_space_group_name_H-M 'P -1'
_atom_sites_solution_hydrogens mixed
_atom_sites_solution_primary direct
_atom_sites_solution_secondary difmap
_audit_creation_method SHELXL-2012
_cell_angle_alpha 69.510(2)
_cell_angle_beta 89.838(2)
_cell_angle_gamma 74.329(2)
_cell_formula_units_Z 2
_cell_length_a 13.0976(13)
_cell_length_b 16.8512(17)
_cell_length_c 17.6393(17)
_cell_measurement_reflns_used 9662
_cell_measurement_temperature 100(2)
_cell_measurement_theta_max 31.51
_cell_measurement_theta_min 2.63
_cell_volume 3493.1(6)
_computing_cell_refinement 'SAINT 7.46A (Bruker-AXS, 2011)'
_computing_data_collection 'APEX2 v2011.4.0 (Bruker-AXS, 2011)'
_computing_data_reduction 'SAINT 7.46A (Bruker-AXS, 2011)'
_computing_molecular_graphics 'Bruker SHELXTL'
_computing_publication_material 'Bruker SHELXTL'
_computing_structure_refinement 'SHELXL-2012 (Sheldrick, 2012)'
_computing_structure_solution 'SHELXS-97 (Sheldrick, 2008)'
_diffrn_ambient_temperature 100(2)
_diffrn_detector_area_resol_mean 8.3
_diffrn_measured_fraction_theta_full 1.000
_diffrn_measured_fraction_theta_max 0.998
_diffrn_measurement_device_type 'Bruker Smart APEX2 CCD'
_diffrn_measurement_method '\f and \w scans'
_diffrn_radiation_type MoK\a
_diffrn_radiation_wavelength 0.71073
_diffrn_reflns_av_R_equivalents 0.0370
_diffrn_reflns_av_unetI/netI 0.0235
_diffrn_reflns_Laue_measured_fraction_full 1.000
_diffrn_reflns_Laue_measured_fraction_max 0.998
_diffrn_reflns_limit_h_max 18
_diffrn_reflns_limit_h_min -18
_diffrn_reflns_limit_k_max 24
_diffrn_reflns_limit_k_min -24
_diffrn_reflns_limit_l_max 25
_diffrn_reflns_limit_l_min -24
_diffrn_reflns_number 164747
_diffrn_reflns_point_group_measured_fraction_full 1.000
_diffrn_reflns_point_group_measured_fraction_max 0.998
_diffrn_reflns_theta_full 25.242
_diffrn_reflns_theta_max 30.999
_diffrn_reflns_theta_min 1.239
_diffrn_source 'I\mS micro-focus sealed tube, multilayer optics'
_exptl_absorpt_coefficient_mu 0.295
_exptl_absorpt_correction_T_max 0.7462
_exptl_absorpt_correction_T_min 0.7007
_exptl_absorpt_correction_type multi-scan
_exptl_absorpt_process_details 'SADABS (Sheldrick, 2009)'
_exptl_crystal_colour orange
_exptl_crystal_density_diffrn 1.257
_exptl_crystal_density_method 'not measured'
_exptl_crystal_description block
_exptl_crystal_F_000 1388
_exptl_crystal_size_max 0.300
_exptl_crystal_size_mid 0.160
_exptl_crystal_size_min 0.120
_refine_diff_density_max 0.608
_refine_diff_density_min -0.410
_refine_diff_density_rms 0.058
_refine_ls_extinction_method none
_refine_ls_goodness_of_fit_ref 1.042
_refine_ls_hydrogen_treatment mixed
_refine_ls_matrix_type full
_refine_ls_number_parameters 848
_refine_ls_number_reflns 22239
_refine_ls_number_restraints 1
_refine_ls_restrained_S_all 1.042
_refine_ls_R_factor_all 0.0354
_refine_ls_R_factor_gt 0.0300
_refine_ls_shift/su_max 0.002
_refine_ls_shift/su_mean 0.000
_refine_ls_structure_factor_coef Fsqd
_refine_ls_weighting_details
; 
 w=1/[\s^2^(Fo^2^)+(0.0296P)^2^+2.0478P] 
 where P=(Fo^2^+2Fc^2^)/3 
;
_refine_ls_weighting_scheme calc
_refine_ls_wR_factor_gt 0.0723
_refine_ls_wR_factor_ref 0.0753
_reflns_Friedel_coverage 0.000
_reflns_number_gt 19857
_reflns_number_total 22239
_reflns_threshold_expression 'I > 2\s(I)'
_cod_data_source_file om500655n_si_001.cif
_cod_data_source_block X8_13166_100k
_cod_depositor_comments 'Adding full bibliography for 4084383--4084386.cif.'
_cod_database_code 4084384
_shelx_space_group_comment
; 
The symmetry employed for this shelxl refinement is uniquely defined 
by the following loop, which should always be used as a source of 
symmetry information in preference to the above space-group names. 
They are only intended as comments. 
;
_shelx_estimated_absorpt_t_min 0.917
_shelx_estimated_absorpt_t_max 0.965
_shelxl_version_number 2012-9

loop_
_space_group_symop_operation_xyz
'x, y, z'
'-x, -y, -z'

loop_
_atom_site_label
_atom_site_type_symbol
_atom_site_fract_x
_atom_site_fract_y
_atom_site_fract_z
_atom_site_U_iso_or_equiv
_atom_site_adp_type
_atom_site_occupancy
_atom_site_site_symmetry_order
_atom_site_calc_flag
_atom_site_refinement_flags_posn
_atom_site_refinement_flags_adp
Mo1 Mo 0.31903(2) 0.26557(2) 0.21937(2) 0.01061(3) Uani 1 1 d . .
C1 C 0.19773(9) 0.30327(8) 0.26877(7) 0.01361(19) Uani 1 1 d D .
H1 H 0.1951(12) 0.2488(9) 0.3088(9) 0.016 Uiso 1 1 d D U
C2 C 0.11048(9) 0.38314(8) 0.26828(7) 0.0152(2) Uani 1 1 d . .
C3 C 0.10714(10) 0.46568(8) 0.19370(8) 0.0209(2) Uani 1 1 d . .
H3A H 0.1747 0.4801 0.1945 0.031 Uiso 1 1 calc R U
H3B H 0.0484 0.5155 0.1949 0.031 Uiso 1 1 calc R U
H3C H 0.0962 0.4542 0.1440 0.031 Uiso 1 1 calc R U
C4 C 0.13778(11) 0.39926(10) 0.34572(8) 0.0246(3) Uani 1 1 d . .
H4A H 0.1360 0.3483 0.3939 0.037 Uiso 1 1 calc R U
H4B H 0.0855 0.4525 0.3474 0.037 Uiso 1 1 calc R U
H4C H 0.2092 0.4073 0.3451 0.037 Uiso 1 1 calc R U
C5 C 0.00253(9) 0.36367(8) 0.26905(7) 0.0161(2) Uani 1 1 d . .
C6 C -0.08514(10) 0.41271(9) 0.29491(8) 0.0221(2) Uani 1 1 d . .
H6 H -0.0775 0.4585 0.3121 0.027 Uiso 1 1 calc R U
C7 C -0.18322(10) 0.39550(10) 0.29576(8) 0.0261(3) Uani 1 1 d . .
H7 H -0.2418 0.4292 0.3138 0.031 Uiso 1 1 calc R U
C8 C -0.19597(10) 0.32961(10) 0.27045(8) 0.0250(3) Uani 1 1 d . .
H8 H -0.2625 0.3168 0.2724 0.030 Uiso 1 1 calc R U
C9 C -0.11073(10) 0.28221(9) 0.24207(9) 0.0246(3) Uani 1 1 d . .
H9 H -0.1195 0.2378 0.2233 0.030 Uiso 1 1 calc R U
C10 C -0.01250(10) 0.29952(9) 0.24110(8) 0.0204(2) Uani 1 1 d . .
H10 H 0.0451 0.2671 0.2211 0.024 Uiso 1 1 calc R U
N1 N 0.32259(7) 0.36539(6) 0.14718(6) 0.01329(17) Uani 1 1 d . .
C11 C 0.33425(8) 0.44341(7) 0.09100(7) 0.01269(19) Uani 1 1 d . .
C12 C 0.37650(9) 0.49846(8) 0.11864(7) 0.0149(2) Uani 1 1 d . .
C13 C 0.39290(11) 0.57353(8) 0.06095(8) 0.0211(2) Uani 1 1 d . .
H13 H 0.4231 0.6105 0.0782 0.025 Uiso 1 1 calc R U
C14 C 0.36595(11) 0.59571(9) -0.02145(8) 0.0228(2) Uani 1 1 d . .
H14 H 0.3789 0.6469 -0.0600 0.027 Uiso 1 1 calc R U
C15 C 0.32029(10) 0.54351(8) -0.04747(7) 0.0185(2) Uani 1 1 d . .
H15 H 0.3003 0.5603 -0.1038 0.022 Uiso 1 1 calc R U
C16 C 0.30310(9) 0.46674(7) 0.00744(7) 0.0142(2) Uani 1 1 d . .
C17 C 0.40532(9) 0.47615(8) 0.20827(7) 0.0163(2) Uani 1 1 d . .
H17 H 0.3630 0.4365 0.2397 0.020 Uiso 1 1 calc R U
C18 C 0.52308(10) 0.42549(10) 0.23190(8) 0.0247(3) Uani 1 1 d . .
H18A H 0.5390 0.3730 0.2168 0.037 Uiso 1 1 calc R U
H18B H 0.5394 0.4073 0.2908 0.037 Uiso 1 1 calc R U
H18C H 0.5665 0.4636 0.2033 0.037 Uiso 1 1 calc R U
C19 C 0.37677(14) 0.55878(10) 0.23074(9) 0.0307(3) Uani 1 1 d . .
H19A H 0.4213 0.5967 0.2040 0.046 Uiso 1 1 calc R U
H19B H 0.3892 0.5413 0.2898 0.046 Uiso 1 1 calc R U
H19C H 0.3015 0.5913 0.2128 0.046 Uiso 1 1 calc R U
C20 C 0.24808(10) 0.41393(8) -0.02294(7) 0.0175(2) Uani 1 1 d . .
H20 H 0.2490 0.3586 0.0235 0.021 Uiso 1 1 calc R U
C21 C 0.30380(13) 0.38811(9) -0.09061(8) 0.0275(3) Uani 1 1 d . .
H21A H 0.2984 0.4415 -0.1384 0.041 Uiso 1 1 calc R U
H21B H 0.2697 0.3496 -0.1052 0.041 Uiso 1 1 calc R U
H21C H 0.3791 0.3566 -0.0716 0.041 Uiso 1 1 calc R U
C22 C 0.13179(11) 0.46777(11) -0.05337(10) 0.0303(3) Uani 1 1 d . .
H22A H 0.0958 0.4818 -0.0089 0.045 Uiso 1 1 calc R U
H22B H 0.0957 0.4332 -0.0723 0.045 Uiso 1 1 calc R U
H22C H 0.1295 0.5228 -0.0984 0.045 Uiso 1 1 calc R U
S1 S 0.45031(2) 0.20710(2) 0.33406(2) 0.01289(5) Uani 1 1 d . .
C31 C 0.38476(9) 0.18662(7) 0.42551(6) 0.01287(19) Uani 1 1 d . .
C32 C 0.39237(9) 0.23478(7) 0.47560(7) 0.01400(19) Uani 1 1 d . .
C33 C 0.33501(9) 0.22427(8) 0.54459(7) 0.0165(2) Uani 1 1 d . .
C34 C 0.27372(10) 0.16539(8) 0.56216(7) 0.0176(2) Uani 1 1 d . .
H34 H 0.2325 0.1605 0.6071 0.021 Uiso 1 1 calc R U
C35 C 0.27061(9) 0.11329(8) 0.51632(7) 0.0154(2) Uani 1 1 d . .
C36 C 0.32710(9) 0.12314(7) 0.44692(7) 0.01341(19) Uani 1 1 d . .
C37 C 0.46123(9) 0.29533(8) 0.45857(7) 0.0153(2) Uani 1 1 d . .
C38 C 0.57166(10) 0.26146(9) 0.46158(7) 0.0189(2) Uani 1 1 d . .
H38 H 0.6019 0.2011 0.4684 0.023 Uiso 1 1 calc R U
C39 C 0.63752(11) 0.31540(10) 0.45466(8) 0.0238(3) Uani 1 1 d . .
H39 H 0.7124 0.2919 0.4563 0.029 Uiso 1 1 calc R U
C40 C 0.59438(12) 0.40370(10) 0.44534(8) 0.0254(3) Uani 1 1 d . .
H40 H 0.6397 0.4402 0.4417 0.031 Uiso 1 1 calc R U
C41 C 0.48485(11) 0.43809(9) 0.44144(8) 0.0225(2) Uani 1 1 d . .
H41 H 0.4549 0.4985 0.4344 0.027 Uiso 1 1 calc R U
C42 C 0.41873(10) 0.38434(8) 0.44779(7) 0.0186(2) Uani 1 1 d . .
H42 H 0.3437 0.4085 0.4448 0.022 Uiso 1 1 calc R U
C43 C 0.33856(11) 0.27055(8) 0.60259(8) 0.0224(2) Uani 1 1 d . .
C44 C 0.43482(13) 0.27043(10) 0.63682(8) 0.0280(3) Uani 1 1 d . .
H44 H 0.5003 0.2430 0.6210 0.034 Uiso 1 1 calc R U
C45 C 0.43539(18) 0.31018(13) 0.69381(10) 0.0438(4) Uani 1 1 d . .
H45 H 0.5012 0.3093 0.7171 0.053 Uiso 1 1 calc R U
C46 C 0.3404(2) 0.35093(14) 0.71674(12) 0.0552(6) Uani 1 1 d . .
H46 H 0.3410 0.3788 0.7551 0.066 Uiso 1 1 calc R U
C47 C 0.24550(19) 0.35104(13) 0.68405(13) 0.0513(5) Uani 1 1 d . .
H47 H 0.1805 0.3787 0.7003 0.062 Uiso 1 1 calc R U
C48 C 0.24345(14) 0.31083(10) 0.62709(10) 0.0347(3) Uani 1 1 d . .
H48 H 0.1773 0.3110 0.6051 0.042 Uiso 1 1 calc R U
C49 C 0.20847(10) 0.04792(8) 0.54512(7) 0.0180(2) Uani 1 1 d . .
C50 C 0.10421(11) 0.07590(10) 0.56295(10) 0.0309(3) Uani 1 1 d . .
H50 H 0.0734 0.1363 0.5556 0.037 Uiso 1 1 calc R U
C51 C 0.04476(13) 0.01651(12) 0.59138(12) 0.0403(4) Uani 1 1 d . .
H51 H -0.0265 0.0366 0.6028 0.048 Uiso 1 1 calc R U
C52 C 0.08890(13) -0.07202(11) 0.60322(10) 0.0334(3) Uani 1 1 d . .
H52 H 0.0481 -0.1126 0.6225 0.040 Uiso 1 1 calc R U
C53 C 0.19302(12) -0.10095(9) 0.58670(8) 0.0257(3) Uani 1 1 d . .
H53 H 0.2238 -0.1616 0.5950 0.031 Uiso 1 1 calc R U
C54 C 0.25248(10) -0.04156(8) 0.55797(7) 0.0202(2) Uani 1 1 d . .
H54 H 0.3239 -0.0620 0.5469 0.024 Uiso 1 1 calc R U
C55 C 0.32585(9) 0.06609(8) 0.39889(7) 0.0152(2) Uani 1 1 d . .
C56 C 0.22979(10) 0.06308(9) 0.36705(7) 0.0196(2) Uani 1 1 d . .
H56 H 0.1642 0.1005 0.3732 0.024 Uiso 1 1 calc R U
C57 C 0.22967(12) 0.00550(10) 0.32638(8) 0.0263(3) Uani 1 1 d . .
H57 H 0.1641 0.0042 0.3046 0.032 Uiso 1 1 calc R U
C58 C 0.32465(13) -0.04979(9) 0.31763(8) 0.0285(3) Uani 1 1 d . .
H58 H 0.3243 -0.0892 0.2902 0.034 Uiso 1 1 calc R U
C59 C 0.42032(12) -0.04763(9) 0.34903(8) 0.0251(3) Uani 1 1 d . .
H59 H 0.4856 -0.0856 0.3430 0.030 Uiso 1 1 calc R U
C60 C 0.42099(10) 0.00983(8) 0.38921(7) 0.0188(2) Uani 1 1 d . .
H60 H 0.4870 0.0110 0.4104 0.023 Uiso 1 1 calc R U
S2 S 0.24571(2) 0.18181(2) 0.16300(2) 0.01805(6) Uani 1 1 d . .
C61 C 0.29142(9) 0.17572(7) 0.06975(7) 0.0147(2) Uani 1 1 d . .
C62 C 0.21409(9) 0.17719(8) 0.01311(7) 0.0160(2) Uani 1 1 d . .
C63 C 0.24622(10) 0.16600(8) -0.05947(7) 0.0169(2) Uani 1 1 d . .
C64 C 0.35250(10) 0.15546(8) -0.07457(7) 0.0169(2) Uani 1 1 d . .
H64 H 0.3732 0.1494 -0.1244 0.020 Uiso 1 1 calc R U
C65 C 0.42963(9) 0.15347(7) -0.01915(7) 0.0148(2) Uani 1 1 d . .
C66 C 0.39941(9) 0.16222(7) 0.05494(7) 0.01405(19) Uani 1 1 d . .
C67 C 0.10058(10) 0.18557(9) 0.03069(7) 0.0190(2) Uani 1 1 d . .
C68 C 0.03439(11) 0.26362(10) 0.03510(9) 0.0263(3) Uani 1 1 d . .
H68 H 0.0621 0.3119 0.0288 0.032 Uiso 1 1 calc R U
C69 C -0.07189(12) 0.27127(12) 0.04857(10) 0.0353(3) Uani 1 1 d . .
H69 H -0.1169 0.3252 0.0501 0.042 Uiso 1 1 calc R U
C70 C -0.11225(12) 0.20074(13) 0.05971(11) 0.0385(4) Uani 1 1 d . .
H70 H -0.1845 0.2058 0.0700 0.046 Uiso 1 1 calc R U
C71 C -0.04716(12) 0.12265(12) 0.05589(11) 0.0351(3) Uani 1 1 d . .
H71 H -0.0748 0.0740 0.0637 0.042 Uiso 1 1 calc R U
C72 C 0.05898(11) 0.11531(10) 0.04063(9) 0.0258(3) Uani 1 1 d . .
H72 H 0.1030 0.0620 0.0370 0.031 Uiso 1 1 calc R U
C73 C 0.17120(10) 0.16431(9) -0.12177(8) 0.0212(2) Uani 1 1 d . .
C74 C 0.08093(12) 0.23500(11) -0.15907(9) 0.0303(3) Uani 1 1 d . .
H74 H 0.0643 0.2849 -0.1431 0.036 Uiso 1 1 calc R U
C75 C 0.01518(14) 0.23284(13) -0.21944(11) 0.0412(4) Uani 1 1 d . .
H75 H -0.0458 0.2815 -0.2450 0.049 Uiso 1 1 calc R U
C76 C 0.03829(14) 0.15978(14) -0.24255(11) 0.0427(4) Uani 1 1 d . .
H76 H -0.0070 0.1584 -0.2838 0.051 Uiso 1 1 calc R U
C77 C 0.12703(13) 0.08898(13) -0.20576(11) 0.0382(4) Uani 1 1 d . .
H77 H 0.1425 0.0387 -0.2213 0.046 Uiso 1 1 calc R U
C78 C 0.19380(11) 0.09146(11) -0.14584(9) 0.0280(3) Uani 1 1 d . .
H78 H 0.2553 0.0431 -0.1211 0.034 Uiso 1 1 calc R U
C79 C 0.54050(9) 0.14079(8) -0.04313(7) 0.0153(2) Uani 1 1 d . .
C80 C 0.58515(10) 0.07186(8) -0.07075(7) 0.0187(2) Uani 1 1 d . .
H80 H 0.5471 0.0306 -0.0689 0.022 Uiso 1 1 calc R U
C81 C 0.68404(11) 0.06261(9) -0.10089(8) 0.0231(2) Uani 1 1 d . .
H81 H 0.7131 0.0153 -0.1193 0.028 Uiso 1 1 calc R U
C82 C 0.74043(11) 0.12228(9) -0.10407(8) 0.0244(3) Uani 1 1 d . .
H82 H 0.8079 0.1163 -0.1249 0.029 Uiso 1 1 calc R U
C83 C 0.69733(11) 0.19108(9) -0.07651(8) 0.0235(2) Uani 1 1 d . .
H83 H 0.7356 0.2322 -0.0785 0.028 Uiso 1 1 calc R U
C84 C 0.59866(10) 0.19998(8) -0.04613(8) 0.0197(2) Uani 1 1 d . .
H84 H 0.5703 0.2469 -0.0271 0.024 Uiso 1 1 calc R U
C85 C 0.48290(9) 0.14779(8) 0.11967(7) 0.0147(2) Uani 1 1 d . .
C86 C 0.53089(10) 0.06173(8) 0.17390(8) 0.0201(2) Uani 1 1 d . .
H86 H 0.5056 0.0146 0.1719 0.024 Uiso 1 1 calc R U
C87 C 0.61485(11) 0.04417(9) 0.23062(8) 0.0230(2) Uani 1 1 d . .
H87 H 0.6465 -0.0147 0.2672 0.028 Uiso 1 1 calc R U
C88 C 0.65287(10) 0.11205(9) 0.23420(8) 0.0225(2) Uani 1 1 d . .
H88 H 0.7120 0.0997 0.2718 0.027 Uiso 1 1 calc R U
C89 C 0.60408(10) 0.19813(9) 0.18249(7) 0.0201(2) Uani 1 1 d . .
H89 H 0.6288 0.2450 0.1857 0.024 Uiso 1 1 calc R U
C90 C 0.51896(10) 0.21637(8) 0.12579(7) 0.0165(2) Uani 1 1 d . .
H90 H 0.4853 0.2757 0.0912 0.020 Uiso 1 1 calc R U
C10S C 0.74748(13) 0.26568(11) 0.66599(10) 0.0342(3) Uani 1 1 d . .
H10A H 0.7376 0.2846 0.7128 0.051 Uiso 1 1 calc R U
H10B H 0.7851 0.2024 0.6848 0.051 Uiso 1 1 calc R U
H10C H 0.6778 0.2768 0.6378 0.051 Uiso 1 1 calc R U
C11S C 0.81185(11) 0.31675(10) 0.60859(8) 0.0260(3) Uani 1 1 d . .
C12S C 0.80365(12) 0.40314(10) 0.59883(9) 0.0283(3) Uani 1 1 d . .
H12S H 0.7581 0.4303 0.6304 0.034 Uiso 1 1 calc R U
C13S C 0.86074(13) 0.45135(11) 0.54371(9) 0.0316(3) Uani 1 1 d . .
H13S H 0.8531 0.5111 0.5371 0.038 Uiso 1 1 calc R U
C14S C 0.92858(14) 0.41202(12) 0.49854(10) 0.0352(3) Uani 1 1 d . .
H14S H 0.9686 0.4444 0.4615 0.042 Uiso 1 1 calc R U
C15S C 0.93800(13) 0.32547(11) 0.50745(10) 0.0340(3) Uani 1 1 d . .
H15S H 0.9841 0.2984 0.4762 0.041 Uiso 1 1 calc R U
C16S C 0.88025(12) 0.27817(10) 0.56196(9) 0.0290(3) Uani 1 1 d . .
H16S H 0.8872 0.2187 0.5678 0.035 Uiso 1 1 calc R U

loop_
_atom_site_aniso_label
_atom_site_aniso_U_11
_atom_site_aniso_U_22
_atom_site_aniso_U_33
_atom_site_aniso_U_23
_atom_site_aniso_U_13
_atom_site_aniso_U_12
Mo1 0.01051(4) 0.01172(4) 0.00918(4) -0.00312(3) 0.00080(3) -0.00340(3)
C1 0.0122(5) 0.0161(5) 0.0120(4) -0.0041(4) 0.0001(4) -0.0044(4)
C2 0.0122(5) 0.0181(5) 0.0158(5) -0.0074(4) 0.0019(4) -0.0032(4)
C3 0.0158(5) 0.0157(5) 0.0271(6) -0.0046(5) 0.0039(5) -0.0026(4)
C4 0.0185(6) 0.0363(7) 0.0258(6) -0.0207(6) 0.0025(5) -0.0058(5)
C5 0.0121(5) 0.0197(5) 0.0137(5) -0.0036(4) 0.0017(4) -0.0034(4)
C6 0.0159(5) 0.0274(6) 0.0220(6) -0.0104(5) 0.0036(5) -0.0029(5)
C7 0.0141(5) 0.0353(7) 0.0235(6) -0.0074(5) 0.0047(5) -0.0030(5)
C8 0.0139(5) 0.0317(7) 0.0220(6) 0.0001(5) 0.0004(5) -0.0077(5)
C9 0.0186(6) 0.0262(6) 0.0276(6) -0.0059(5) -0.0013(5) -0.0092(5)
C10 0.0146(5) 0.0226(6) 0.0236(6) -0.0080(5) 0.0020(4) -0.0053(4)
N1 0.0129(4) 0.0150(4) 0.0115(4) -0.0044(3) 0.0014(3) -0.0039(3)
C11 0.0107(4) 0.0132(5) 0.0125(4) -0.0033(4) 0.0026(4) -0.0028(4)
C12 0.0129(5) 0.0164(5) 0.0154(5) -0.0053(4) 0.0021(4) -0.0046(4)
C13 0.0249(6) 0.0203(6) 0.0199(6) -0.0051(5) 0.0022(5) -0.0122(5)
C14 0.0280(6) 0.0200(6) 0.0181(5) 0.0001(4) 0.0027(5) -0.0127(5)
C15 0.0200(5) 0.0191(5) 0.0135(5) -0.0021(4) 0.0023(4) -0.0063(4)
C16 0.0130(5) 0.0146(5) 0.0130(5) -0.0038(4) 0.0021(4) -0.0027(4)
C17 0.0169(5) 0.0189(5) 0.0146(5) -0.0067(4) 0.0021(4) -0.0066(4)
C18 0.0177(6) 0.0356(7) 0.0186(6) -0.0093(5) -0.0002(5) -0.0045(5)
C19 0.0467(9) 0.0243(7) 0.0220(6) -0.0131(5) 0.0022(6) -0.0055(6)
C20 0.0215(6) 0.0188(5) 0.0117(5) -0.0036(4) 0.0003(4) -0.0078(4)
C21 0.0428(8) 0.0225(6) 0.0203(6) -0.0109(5) 0.0076(6) -0.0103(6)
C22 0.0214(6) 0.0382(8) 0.0312(7) -0.0111(6) -0.0044(5) -0.0104(6)
S1 0.01116(11) 0.01700(12) 0.01006(11) -0.00419(9) 0.00140(9) -0.00427(9)
C31 0.0109(4) 0.0152(5) 0.0107(4) -0.0035(4) 0.0010(4) -0.0025(4)
C32 0.0135(5) 0.0149(5) 0.0124(5) -0.0041(4) 0.0012(4) -0.0032(4)
C33 0.0178(5) 0.0171(5) 0.0134(5) -0.0059(4) 0.0035(4) -0.0028(4)
C34 0.0178(5) 0.0186(5) 0.0143(5) -0.0047(4) 0.0053(4) -0.0036(4)
C35 0.0134(5) 0.0164(5) 0.0137(5) -0.0026(4) 0.0022(4) -0.0035(4)
C36 0.0122(5) 0.0147(5) 0.0113(4) -0.0030(4) 0.0002(4) -0.0029(4)
C37 0.0174(5) 0.0192(5) 0.0113(4) -0.0068(4) 0.0017(4) -0.0065(4)
C38 0.0178(5) 0.0248(6) 0.0164(5) -0.0099(5) 0.0019(4) -0.0065(4)
C39 0.0203(6) 0.0374(7) 0.0200(6) -0.0141(5) 0.0028(5) -0.0133(5)
C40 0.0319(7) 0.0349(7) 0.0202(6) -0.0143(5) 0.0047(5) -0.0210(6)
C41 0.0333(7) 0.0223(6) 0.0170(5) -0.0098(5) 0.0023(5) -0.0126(5)
C42 0.0224(6) 0.0198(5) 0.0154(5) -0.0081(4) 0.0020(4) -0.0068(4)
C43 0.0344(7) 0.0193(6) 0.0166(5) -0.0091(5) 0.0105(5) -0.0092(5)
C44 0.0435(8) 0.0295(7) 0.0182(6) -0.0132(5) 0.0072(6) -0.0156(6)
C45 0.0731(13) 0.0516(10) 0.0266(7) -0.0260(8) 0.0145(8) -0.0339(10)
C46 0.0982(17) 0.0574(12) 0.0415(10) -0.0406(10) 0.0363(11) -0.0424(12)
C47 0.0761(14) 0.0433(10) 0.0524(11) -0.0347(9) 0.0428(11) -0.0229(10)
C48 0.0439(9) 0.0308(7) 0.0362(8) -0.0196(6) 0.0227(7) -0.0120(6)
C49 0.0174(5) 0.0208(6) 0.0141(5) -0.0024(4) 0.0032(4) -0.0080(4)
C50 0.0211(6) 0.0278(7) 0.0399(8) -0.0067(6) 0.0122(6) -0.0082(5)
C51 0.0228(7) 0.0416(9) 0.0519(10) -0.0070(8) 0.0151(7) -0.0152(6)
C52 0.0312(7) 0.0357(8) 0.0326(7) -0.0025(6) 0.0053(6) -0.0219(6)
C53 0.0330(7) 0.0233(6) 0.0208(6) -0.0031(5) 0.0022(5) -0.0147(5)
C54 0.0220(6) 0.0206(6) 0.0162(5) -0.0032(4) 0.0030(4) -0.0080(5)
C55 0.0182(5) 0.0155(5) 0.0117(5) -0.0029(4) 0.0022(4) -0.0073(4)
C56 0.0208(6) 0.0228(6) 0.0152(5) -0.0030(4) 0.0010(4) -0.0116(5)
C57 0.0358(7) 0.0298(7) 0.0190(6) -0.0055(5) 0.0013(5) -0.0231(6)
C58 0.0502(9) 0.0233(6) 0.0203(6) -0.0096(5) 0.0082(6) -0.0216(6)
C59 0.0354(7) 0.0185(6) 0.0228(6) -0.0082(5) 0.0092(5) -0.0094(5)
C60 0.0213(6) 0.0174(5) 0.0176(5) -0.0056(4) 0.0037(4) -0.0065(4)
S2 0.02058(14) 0.02539(14) 0.01532(12) -0.01036(11) 0.00538(10) -0.01400(11)
C61 0.0179(5) 0.0136(5) 0.0139(5) -0.0055(4) 0.0015(4) -0.0058(4)
C62 0.0161(5) 0.0159(5) 0.0165(5) -0.0065(4) 0.0001(4) -0.0046(4)
C63 0.0180(5) 0.0177(5) 0.0158(5) -0.0073(4) -0.0015(4) -0.0046(4)
C64 0.0195(5) 0.0179(5) 0.0142(5) -0.0071(4) 0.0008(4) -0.0052(4)
C65 0.0167(5) 0.0132(5) 0.0151(5) -0.0051(4) 0.0012(4) -0.0054(4)
C66 0.0169(5) 0.0126(5) 0.0137(5) -0.0046(4) -0.0001(4) -0.0061(4)
C67 0.0157(5) 0.0253(6) 0.0168(5) -0.0088(5) -0.0005(4) -0.0058(4)
C68 0.0210(6) 0.0313(7) 0.0292(7) -0.0161(6) 0.0023(5) -0.0046(5)
C69 0.0205(7) 0.0505(10) 0.0386(8) -0.0273(8) 0.0026(6) -0.0012(6)
C70 0.0177(6) 0.0669(12) 0.0409(9) -0.0301(9) 0.0059(6) -0.0142(7)
C71 0.0234(7) 0.0503(10) 0.0406(8) -0.0198(7) 0.0042(6) -0.0202(7)
C72 0.0199(6) 0.0303(7) 0.0313(7) -0.0136(6) 0.0008(5) -0.0105(5)
C73 0.0188(6) 0.0295(6) 0.0172(5) -0.0105(5) -0.0005(4) -0.0072(5)
C74 0.0273(7) 0.0343(8) 0.0257(7) -0.0121(6) -0.0066(6) -0.0015(6)
C75 0.0301(8) 0.0538(11) 0.0326(8) -0.0168(8) -0.0140(7) 0.0009(7)
C76 0.0293(8) 0.0699(13) 0.0354(8) -0.0302(9) -0.0088(7) -0.0096(8)
C77 0.0296(8) 0.0579(11) 0.0404(9) -0.0346(8) -0.0021(7) -0.0117(7)
C78 0.0208(6) 0.0388(8) 0.0307(7) -0.0222(6) -0.0024(5) -0.0056(5)
C79 0.0173(5) 0.0157(5) 0.0125(5) -0.0043(4) 0.0004(4) -0.0053(4)
C80 0.0219(6) 0.0163(5) 0.0188(5) -0.0072(4) 0.0021(4) -0.0057(4)
C81 0.0239(6) 0.0210(6) 0.0234(6) -0.0095(5) 0.0047(5) -0.0029(5)
C82 0.0192(6) 0.0281(7) 0.0237(6) -0.0074(5) 0.0056(5) -0.0060(5)
C83 0.0232(6) 0.0268(6) 0.0243(6) -0.0094(5) 0.0052(5) -0.0131(5)
C84 0.0225(6) 0.0197(6) 0.0208(5) -0.0095(5) 0.0048(5) -0.0093(5)
C85 0.0154(5) 0.0173(5) 0.0132(5) -0.0064(4) 0.0017(4) -0.0064(4)
C86 0.0245(6) 0.0172(5) 0.0182(5) -0.0055(4) -0.0004(5) -0.0067(4)
C87 0.0244(6) 0.0224(6) 0.0169(5) -0.0036(5) -0.0020(5) -0.0028(5)
C88 0.0183(6) 0.0340(7) 0.0155(5) -0.0088(5) -0.0004(4) -0.0080(5)
C89 0.0208(6) 0.0278(6) 0.0178(5) -0.0107(5) 0.0037(4) -0.0131(5)
C90 0.0184(5) 0.0182(5) 0.0155(5) -0.0073(4) 0.0026(4) -0.0077(4)
C10S 0.0305(8) 0.0363(8) 0.0371(8) -0.0110(7) 0.0088(6) -0.0147(6)
C11S 0.0211(6) 0.0319(7) 0.0225(6) -0.0063(5) -0.0022(5) -0.0082(5)
C12S 0.0266(7) 0.0339(7) 0.0258(6) -0.0140(6) 0.0038(5) -0.0067(6)
C13S 0.0385(8) 0.0322(7) 0.0295(7) -0.0142(6) 0.0056(6) -0.0144(6)
C14S 0.0395(8) 0.0408(9) 0.0311(7) -0.0147(7) 0.0131(7) -0.0186(7)
C15S 0.0347(8) 0.0382(8) 0.0289(7) -0.0154(6) 0.0078(6) -0.0059(6)
C16S 0.0275(7) 0.0283(7) 0.0281(7) -0.0099(6) -0.0015(6) -0.0034(5)

loop_
_atom_type_symbol
_atom_type_description
_atom_type_scat_dispersion_real
_atom_type_scat_dispersion_imag
_atom_type_scat_source
C C 0.0033 0.0016 'International Tables Vol C Tables 4.2.6.8 and 6.1.1.4'
H H 0.0000 0.0000 'International Tables Vol C Tables 4.2.6.8 and 6.1.1.4'
N N 0.0061 0.0033 'International Tables Vol C Tables 4.2.6.8 and 6.1.1.4'
S S 0.1246 0.1234 'International Tables Vol C Tables 4.2.6.8 and 6.1.1.4'
Mo Mo -1.6832 0.6857 'International Tables Vol C Tables 4.2.6.8 and 6.1.1.4'

loop_
_geom_angle_atom_site_label_1
_geom_angle_atom_site_label_2
_geom_angle_atom_site_label_3
_geom_angle
N1 Mo1 C1 100.52(5)
N1 Mo1 S2 112.34(3)
C1 Mo1 S2 95.75(4)
N1 Mo1 S1 115.14(3)
C1 Mo1 S1 99.38(4)
S2 Mo1 S1 126.034(12)
C2 C1 Mo1 144.13(9)
C2 C1 H1 114.6(9)
Mo1 C1 H1 101.3(9)
C1 C2 C3 112.02(9)
C1 C2 C5 109.39(9)
C3 C2 C5 109.26(10)
C1 C2 C4 105.68(10)
C3 C2 C4 108.85(11)
C5 C2 C4 111.62(9)
C2 C3 H3A 109.5
C2 C3 H3B 109.5
H3A C3 H3B 109.5
C2 C3 H3C 109.5
H3A C3 H3C 109.5
H3B C3 H3C 109.5
C2 C4 H4A 109.5
C2 C4 H4B 109.5
H4A C4 H4B 109.5
C2 C4 H4C 109.5
H4A C4 H4C 109.5
H4B C4 H4C 109.5
C10 C5 C6 117.99(11)
C10 C5 C2 121.30(10)
C6 C5 C2 120.66(11)
C7 C6 C5 121.00(13)
C7 C6 H6 119.5
C5 C6 H6 119.5
C8 C7 C6 120.32(12)
C8 C7 H7 119.8
C6 C7 H7 119.8
C7 C8 C9 119.45(12)
C7 C8 H8 120.3
C9 C8 H8 120.3
C8 C9 C10 120.23(13)
C8 C9 H9 119.9
C10 C9 H9 119.9
C5 C10 C9 120.94(12)
C5 C10 H10 119.5
C9 C10 H10 119.5
C11 N1 Mo1 175.38(8)
N1 C11 C12 119.16(10)
N1 C11 C16 119.63(10)
C12 C11 C16 121.21(10)
C13 C12 C11 118.06(11)
C13 C12 C17 120.35(11)
C11 C12 C17 121.57(10)
C12 C13 C14 121.27(12)
C12 C13 H13 119.4
C14 C13 H13 119.4
C15 C14 C13 120.13(11)
C15 C14 H14 119.9
C13 C14 H14 119.9
C14 C15 C16 121.24(11)
C14 C15 H15 119.4
C16 C15 H15 119.4
C15 C16 C11 117.97(11)
C15 C16 C20 119.61(10)
C11 C16 C20 122.36(10)
C12 C17 C18 110.23(10)
C12 C17 C19 111.76(10)
C18 C17 C19 111.32(11)
C12 C17 H17 107.8
C18 C17 H17 107.8
C19 C17 H17 107.8
C17 C18 H18A 109.5
C17 C18 H18B 109.5
H18A C18 H18B 109.5
C17 C18 H18C 109.5
H18A C18 H18C 109.5
H18B C18 H18C 109.5
C17 C19 H19A 109.5
C17 C19 H19B 109.5
H19A C19 H19B 109.5
C17 C19 H19C 109.5
H19A C19 H19C 109.5
H19B C19 H19C 109.5
C16 C20 C21 112.01(10)
C16 C20 C22 109.38(10)
C21 C20 C22 110.01(11)
C16 C20 H20 108.5
C21 C20 H20 108.5
C22 C20 H20 108.5
C20 C21 H21A 109.5
C20 C21 H21B 109.5
H21A C21 H21B 109.5
C20 C21 H21C 109.5
H21A C21 H21C 109.5
H21B C21 H21C 109.5
C20 C22 H22A 109.5
C20 C22 H22B 109.5
H22A C22 H22B 109.5
C20 C22 H22C 109.5
H22A C22 H22C 109.5
H22B C22 H22C 109.5
C31 S1 Mo1 108.99(4)
C32 C31 C36 120.94(10)
C32 C31 S1 118.56(8)
C36 C31 S1 120.50(8)
C33 C32 C31 119.33(10)
C33 C32 C37 118.87(10)
C31 C32 C37 121.79(10)
C34 C33 C32 118.92(11)
C34 C33 C43 117.11(10)
C32 C33 C43 123.94(11)
C33 C34 C35 122.47(10)
C33 C34 H34 118.8
C35 C34 H34 118.8
C34 C35 C36 119.35(11)
C34 C35 C49 117.26(10)
C36 C35 C49 123.38(11)
C35 C36 C31 118.76(10)
C35 C36 C55 119.42(10)
C31 C36 C55 121.82(10)
C42 C37 C38 118.65(11)
C42 C37 C32 121.00(11)
C38 C37 C32 120.02(11)
C39 C38 C37 120.48(12)
C39 C38 H38 119.8
C37 C38 H38 119.8
C38 C39 C40 120.37(12)
C38 C39 H39 119.8
C40 C39 H39 119.8
C41 C40 C39 119.54(12)
C41 C40 H40 120.2
C39 C40 H40 120.2
C40 C41 C42 120.17(12)
C40 C41 H41 119.9
C42 C41 H41 119.9
C41 C42 C37 120.78(12)
C41 C42 H42 119.6
C37 C42 H42 119.6
C48 C43 C44 118.70(13)
C48 C43 C33 119.20(13)
C44 C43 C33 122.00(12)
C45 C44 C43 120.52(15)
C45 C44 H44 119.7
C43 C44 H44 119.7
C46 C45 C44 120.17(19)
C46 C45 H45 119.9
C44 C45 H45 119.9
C47 C46 C45 119.92(15)
C47 C46 H46 120.0
C45 C46 H46 120.0
C46 C47 C48 120.68(17)
C46 C47 H47 119.7
C48 C47 H47 119.7
C43 C48 C47 120.01(18)
C43 C48 H48 120.0
C47 C48 H48 120.0
C50 C49 C54 118.45(12)
C50 C49 C35 119.23(12)
C54 C49 C35 122.27(11)
C51 C50 C49 120.77(14)
C51 C50 H50 119.6
C49 C50 H50 119.6
C52 C51 C50 120.30(14)
C52 C51 H51 119.9
C50 C51 H51 119.9
C51 C52 C53 119.51(13)
C51 C52 H52 120.2
C53 C52 H52 120.2
C52 C53 C54 120.26(13)
C52 C53 H53 119.9
C54 C53 H53 119.9
C53 C54 C49 120.70(12)
C53 C54 H54 119.7
C49 C54 H54 119.7
C60 C55 C56 118.40(11)
C60 C55 C36 120.31(11)
C56 C55 C36 121.16(11)
C57 C56 C55 120.48(12)
C57 C56 H56 119.8
C55 C56 H56 119.8
C58 C57 C56 120.23(13)
C58 C57 H57 119.9
C56 C57 H57 119.9
C57 C58 C59 119.88(12)
C57 C58 H58 120.1
C59 C58 H58 120.1
C58 C59 C60 120.16(13)
C58 C59 H59 119.9
C60 C59 H59 119.9
C59 C60 C55 120.85(12)
C59 C60 H60 119.6
C55 C60 H60 119.6
C61 S2 Mo1 116.13(4)
C66 C61 C62 121.17(10)
C66 C61 S2 122.84(9)
C62 C61 S2 115.75(9)
C63 C62 C61 118.88(11)
C63 C62 C67 119.49(10)
C61 C62 C67 121.55(10)
C64 C63 C62 119.42(11)
C64 C63 C73 117.79(10)
C62 C63 C73 122.79(11)
C63 C64 C65 122.30(11)
C63 C64 H64 118.9
C65 C64 H64 118.9
C64 C65 C66 119.07(11)
C64 C65 C79 116.39(10)
C66 C65 C79 124.54(10)
C61 C66 C65 119.10(10)
C61 C66 C85 120.85(10)
C65 C66 C85 119.74(10)
C72 C67 C68 119.01(12)
C72 C67 C62 119.69(11)
C68 C67 C62 121.28(12)
C69 C68 C67 120.45(14)
C69 C68 H68 119.8
C67 C68 H68 119.8
C70 C69 C68 120.23(15)
C70 C69 H69 119.9
C68 C69 H69 119.9
C69 C70 C71 119.88(14)
C69 C70 H70 120.1
C71 C70 H70 120.1
C70 C71 C72 120.09(15)
C70 C71 H71 120.0
C72 C71 H71 120.0
C67 C72 C71 120.31(14)
C67 C72 H72 119.8
C71 C72 H72 119.8
C78 C73 C74 118.90(12)
C78 C73 C63 119.14(12)
C74 C73 C63 121.91(12)
C75 C74 C73 120.40(15)
C75 C74 H74 119.8
C73 C74 H74 119.8
C76 C75 C74 120.13(16)
C76 C75 H75 119.9
C74 C75 H75 119.9
C77 C76 C75 120.14(14)
C77 C76 H76 119.9
C75 C76 H76 119.9
C76 C77 C78 119.82(15)
C76 C77 H77 120.1
C78 C77 H77 120.1
C77 C78 C73 120.61(14)
C77 C78 H78 119.7
C73 C78 H78 119.7
C84 C79 C80 118.04(11)
C84 C79 C65 122.44(10)
C80 C79 C65 119.26(10)
C81 C80 C79 121.20(12)
C81 C80 H80 119.4
C79 C80 H80 119.4
C82 C81 C80 120.08(12)
C82 C81 H81 120.0
C80 C81 H81 120.0
C81 C82 C83 119.45(12)
C81 C82 H82 120.3
C83 C82 H82 120.3
C84 C83 C82 120.35(12)
C84 C83 H83 119.8
C82 C83 H83 119.8
C83 C84 C79 120.87(11)
C83 C84 H84 119.6
C79 C84 H84 119.6
C86 C85 C90 118.47(11)
C86 C85 C66 118.86(10)
C90 C85 C66 122.60(10)
C87 C86 C85 120.88(12)
C87 C86 H86 119.6
C85 C86 H86 119.6
C88 C87 C86 120.28(12)
C88 C87 H87 119.9
C86 C87 H87 119.9
C87 C88 C89 119.54(12)
C87 C88 H88 120.2
C89 C88 H88 120.2
C88 C89 C90 120.46(12)
C88 C89 H89 119.8
C90 C89 H89 119.8
C89 C90 C85 120.29(11)
C89 C90 H90 119.9
C85 C90 H90 119.9
C11S C10S H10A 109.5
C11S C10S H10B 109.5
H10A C10S H10B 109.5
C11S C10S H10C 109.5
H10A C10S H10C 109.5
H10B C10S H10C 109.5
C12S C11S C16S 118.15(13)
C12S C11S C10S 121.29(14)
C16S C11S C10S 120.54(14)
C11S C12S C13S 121.28(14)
C11S C12S H12S 119.4
C13S C12S H12S 119.4
C14S C13S C12S 119.83(15)
C14S C13S H13S 120.1
C12S C13S H13S 120.1
C15S C14S C13S 119.80(15)
C15S C14S H14S 120.1
C13S C14S H14S 120.1
C14S C15S C16S 120.00(14)
C14S C15S H15S 120.0
C16S C15S H15S 120.0
C15S C16S C11S 120.93(14)
C15S C16S H16S 119.5
C11S C16S H16S 119.5

loop_
_geom_bond_atom_site_label_1
_geom_bond_atom_site_label_2
_geom_bond_distance
Mo1 N1 1.7308(10)
Mo1 C1 1.8766(11)
Mo1 S2 2.3713(3)
Mo1 S1 2.3935(3)
C1 C2 1.5094(16)
C1 H1 0.952(12)
C2 C3 1.5341(17)
C2 C5 1.5344(16)
C2 C4 1.5436(17)
C3 H3A 0.9800
C3 H3B 0.9800
C3 H3C 0.9800
C4 H4A 0.9800
C4 H4B 0.9800
C4 H4C 0.9800
C5 C10 1.3925(17)
C5 C6 1.3992(16)
C6 C7 1.3901(18)
C6 H6 0.9500
C7 C8 1.381(2)
C7 H7 0.9500
C8 C9 1.3893(19)
C8 H8 0.9500
C9 C10 1.3927(17)
C9 H9 0.9500
C10 H10 0.9500
N1 C11 1.3890(14)
C11 C12 1.4142(16)
C11 C16 1.4158(15)
C12 C13 1.3878(16)
C12 C17 1.5147(16)
C13 C14 1.3887(18)
C13 H13 0.9500
C14 C15 1.3821(18)
C14 H14 0.9500
C15 C16 1.3932(16)
C15 H15 0.9500
C16 C20 1.5103(17)
C17 C18 1.5246(18)
C17 C19 1.5298(18)
C17 H17 1.0000
C18 H18A 0.9800
C18 H18B 0.9800
C18 H18C 0.9800
C19 H19A 0.9800
C19 H19B 0.9800
C19 H19C 0.9800
C20 C21 1.5277(17)
C20 C22 1.5324(19)
C20 H20 1.0000
C21 H21A 0.9800
C21 H21B 0.9800
C21 H21C 0.9800
C22 H22A 0.9800
C22 H22B 0.9800
C22 H22C 0.9800
S1 C31 1.7946(11)
C31 C32 1.4125(15)
C31 C36 1.4175(15)
C32 C33 1.4117(15)
C32 C37 1.4920(16)
C33 C34 1.3923(17)
C33 C43 1.4951(17)
C34 C35 1.3940(17)
C34 H34 0.9500
C35 C36 1.4116(15)
C35 C49 1.4914(16)
C36 C55 1.4904(16)
C37 C42 1.3949(17)
C37 C38 1.3978(17)
C38 C39 1.3895(18)
C38 H38 0.9500
C39 C40 1.391(2)
C39 H39 0.9500
C40 C41 1.386(2)
C40 H40 0.9500
C41 C42 1.3912(17)
C41 H41 0.9500
C42 H42 0.9500
C43 C48 1.3945(19)
C43 C44 1.399(2)
C44 C45 1.3906(19)
C44 H44 0.9500
C45 C46 1.383(3)
C45 H45 0.9500
C46 C47 1.371(3)
C46 H46 0.9500
C47 C48 1.399(2)
C47 H47 0.9500
C48 H48 0.9500
C49 C50 1.3926(18)
C49 C54 1.3961(18)
C50 C51 1.388(2)
C50 H50 0.9500
C51 C52 1.386(2)
C51 H51 0.9500
C52 C53 1.386(2)
C52 H52 0.9500
C53 C54 1.3888(18)
C53 H53 0.9500
C54 H54 0.9500
C55 C60 1.3981(17)
C55 C56 1.3997(17)
C56 C57 1.3944(18)
C56 H56 0.9500
C57 C58 1.383(2)
C57 H57 0.9500
C58 C59 1.386(2)
C58 H58 0.9500
C59 C60 1.3875(18)
C59 H59 0.9500
C60 H60 0.9500
S2 C61 1.7759(12)
C61 C66 1.4094(16)
C61 C62 1.4141(16)
C62 C63 1.4053(16)
C62 C67 1.4969(17)
C63 C64 1.3920(17)
C63 C73 1.4890(17)
C64 C65 1.3935(16)
C64 H64 0.9500
C65 C66 1.4095(15)
C65 C79 1.4918(16)
C66 C85 1.4924(16)
C67 C72 1.3901(18)
C67 C68 1.3937(18)
C68 C69 1.391(2)
C68 H68 0.9500
C69 C70 1.381(3)
C69 H69 0.9500
C70 C71 1.385(2)
C70 H70 0.9500
C71 C72 1.396(2)
C71 H71 0.9500
C72 H72 0.9500
C73 C78 1.3939(19)
C73 C74 1.3945(19)
C74 C75 1.388(2)
C74 H74 0.9500
C75 C76 1.387(3)
C75 H75 0.9500
C76 C77 1.382(3)
C76 H76 0.9500
C77 C78 1.393(2)
C77 H77 0.9500
C78 H78 0.9500
C79 C84 1.3967(16)
C79 C80 1.3987(16)
C80 C81 1.3892(18)
C80 H80 0.9500
C81 C82 1.3860(19)
C81 H81 0.9500
C82 C83 1.3924(19)
C82 H82 0.9500
C83 C84 1.3883(18)
C83 H83 0.9500
C84 H84 0.9500
C85 C86 1.3975(17)
C85 C90 1.3976(16)
C86 C87 1.3861(18)
C86 H86 0.9500
C87 C88 1.3851(19)
C87 H87 0.9500
C88 C89 1.3859(19)
C88 H88 0.9500
C89 C90 1.3940(17)
C89 H89 0.9500
C90 H90 0.9500
C10S C11S 1.501(2)
C10S H10A 0.9800
C10S H10B 0.9800
C10S H10C 0.9800
C11S C12S 1.379(2)
C11S C16S 1.399(2)
C12S C13S 1.391(2)
C12S H12S 0.9500
C13S C14S 1.382(2)
C13S H13S 0.9500
C14S C15S 1.382(2)
C14S H14S 0.9500
C15S C16S 1.385(2)
C15S H15S 0.9500
C16S H16S 0.9500
